data_2002016
loop_
_publ_author_name
'Jerzykiewicz, L. B.'
'Dziewo\'nska-Baran, D.'
'Baran, J.'
'Lis, T.'

_publ_contact_author
;
               Lucjan Jerzykiewicz
               Institute of Chemistry
               University of Wroclaw
               14 Joliot-Curie St
               50-383 Wroclaw
               Poland
;
_publ_section_title
;
 Structure of
 1,2,2,3,3,4,4,5-octamethyl-6,7,8-trioxabicyclo[3.2.1]octane
;
_journal_issue 2
_journal_name_full 'Acta Crystallographica Section C'
_journal_page_first 400
_journal_page_last 402
_journal_paper_doi 10.1107/S0108270192010175
_journal_volume 49
_journal_year 1993
_chemical_formula_sum 'C13 H24 O3'
_chemical_formula_weight 228.33
_chemical_name_systematic
;
 1,2,2,3,3,4,4,5-octamethyl-6,7,8-trioxabicyclo[3.2.1]octane
;
_space_group_crystal_system monoclinic
_space_group_IT_number 14
_space_group_name_Hall '-P 2ybc'
_space_group_name_H-M_alt 'P 1 21/c 1'
_cell_angle_alpha 90.0
_cell_angle_beta 90.47(7)
_cell_angle_gamma 90.0
_cell_formula_units_Z 8
_cell_length_a 14.91(2)
_cell_length_b 13.48(2)
_cell_length_c 13.010(10)
_cell_measurement_reflns_used 25
_cell_measurement_temperature 293.0(10)
_cell_measurement_theta_max 15
_cell_measurement_theta_min 8
_cell_volume 2615(6)
_computing_data_collection 'Kuma KM4 software (1989)'
_computing_structure_refinement
;
XTL/E-XTL (Syntex, 1976) (block-diagonal least squares)
;
_computing_structure_solution 'SHELXS86  (Sheldrick, 1990)'
_diffrn_ambient_temperature 293.0(10)
_diffrn_measurement_device 'Kuma KM4 computer-controlled four-cicle \k-axis diffractometer'
_diffrn_measurement_method \w/2\q
_diffrn_radiation_monochromator graphite
_diffrn_radiation_source 'X-ray tube'
_diffrn_radiation_type CuK\a
_diffrn_radiation_wavelength 1.5418
_diffrn_reflns_av_R_equivalents '0.0090 for 58 reflections'
_diffrn_reflns_limit_h_max 18
_diffrn_reflns_limit_h_min 0
_diffrn_reflns_limit_k_max 16
_diffrn_reflns_limit_k_min 0
_diffrn_reflns_limit_l_max 16
_diffrn_reflns_limit_l_min -16
_diffrn_reflns_number 5537
_diffrn_reflns_theta_max 75
_diffrn_reflns_theta_min 2
_diffrn_standards_decay_% 89
_diffrn_standards_interval_count 50
_diffrn_standards_number 3
_exptl_absorpt_coefficient_mu 0.61
_exptl_crystal_colour Colourless
_exptl_crystal_density_diffrn 1.160(3)
_exptl_crystal_density_meas 1.18
_exptl_crystal_density_method
;
flotation in H~2~O/glycerol
;
_exptl_crystal_description 'Plate shape'
_exptl_crystal_F_000 1008
_exptl_crystal_size_max 0.3
_exptl_crystal_size_mid 0.3
_exptl_crystal_size_min 0.2
_refine_diff_density_max 0.16
_refine_diff_density_min -0.17
_refine_ls_hydrogen_treatment refall
_refine_ls_number_constraints 0
_refine_ls_number_parameters 481
_refine_ls_number_reflns 3348
_refine_ls_number_restraints 0
_refine_ls_R_factor_obs 0.037
_refine_ls_shift/esd_max 0.03
_refine_ls_weighting_details 'w = 1/\s^2^(Fo)'
_refine_ls_weighting_scheme calc
_refine_ls_wR_factor_obs 0.035
_reflns_number_observed 3523
_reflns_number_total 5479
_reflns_observed_criterion refl_observed_if_F_>_6_\s(F)
_cod_data_source_file ab1017.cif
_cod_data_source_block default
_cod_depositor_comments
;
 Updating space group information and adding the symmetry operation list.

 Antanas Vaitkus,
 2018-06-15

The following automatic conversions were performed:

'_refine_ls_weighting_scheme' value '1/\s^2^(Fo)' was changed to
'calc'. New tag '_refine_ls_weighting_details' was created. The value
of the new tag was set to 'w = 1/\s^2^(Fo)'.

Automatic conversion script
Id: cif_fix_values 3143 2015-03-26 13:38:13Z robertas 
;
_cod_original_sg_symbol_H-M P21/c
_cod_database_code 2002016

loop_
_space_group_symop_id
_space_group_symop_operation_xyz
1 x,y,z
2 -x,y+1/2,-z+1/2
3 -x,-y,-z
4 x,-y+1/2,z+1/2

loop_
_atom_site_aniso_label
O1A
O2A
O3A
C1A
C2A
C3A
C4A
C5A
C6A
C7A
C8A
C9A
C10A
C11A
C12A
C13A
O1B
O2B
O3B
C1B
C2B
C3B
C4B
C5B
C6B
C7B
C8B
C9B
C10B
C11B
C12B
C13B

loop_
_atom_site_label
_atom_site_fract_x
_atom_site_fract_y
_atom_site_fract_z
O1A -0.03319(9) 0.10320(10) 0.18787(10)
O2A 0.03274(9) 0.02573(10) 0.16350(11)
O3A 0.07097(8) 0.16596(10) 0.08248(9)
C1A -0.06356(14) 0.25761(17) 0.11008(16)
C2A -0.00867(15) 0.27092(17) 0.33347(16)
C3A 0.10439(15) 0.33787(16) 0.21527(19)
C4A 0.08571(16) 0.09188(18) 0.37398(16)
C5A 0.20299(16) 0.2171(2) 0.36181(19)
C6A 0.25657(14) 0.15880(18) 0.15697(18)
C7A 0.21823(16) 0.00327(18) 0.24713(19)
C8A 0.14069(17) 0.01451(19) 0.03185(18)
C9A 0.00983(12) 0.19544(14) 0.15964(13)
C10A 0.06097(12) 0.24041(14) 0.25189(14)
C11A 0.13172(13) 0.16261(15) 0.29626(14)
C12A 0.17880(12) 0.10151(14) 0.20697(15)
C13A 0.10928(13) 0.07760(14) 0.12152(14)
O1B 0.46641(10) 0.75607(10) 0.71159(10)
O2B 0.45803(10) 0.83539(10) 0.78815(10)
O3B 0.50479(9) 0.90081(9) 0.63907(11)
C1B 0.53907(16) 0.75031(17) 0.55070(18)
C2B 0.33967(16) 0.71189(17) 0.53900(19)
C3B 0.38469(16) 0.87083(18) 0.46107(17)
C4B 0.26884(15) 0.79921(18) 0.72077(19)
C5B 0.22827(15) 0.9165(2) 0.5849(2)
C6B 0.36811(15) 1.05656(16) 0.63947(19)
C7B 0.31349(16) 0.98796(18) 0.80310(18)
C8B 0.51597(16) 0.99884(18) 0.7917(2)
C9B 0.46946(13) 0.80666(14) 0.61320(15)
C10B 0.37491(13) 0.81682(14) 0.56530(15)
C11B 0.31023(13) 0.87347(15) 0.64344(15)
C12B 0.36160(13) 0.95979(14) 0.70297(15)
C13B 0.45792(13) 0.92670(14) 0.72924(15)
H11A -0.1130(13) 0.2764(15) 0.1615(15)
H12A -0.0411(13) 0.3217(15) 0.0880(15)
H13A -0.0957(14) 0.2184(16) 0.0561(16)
H21A 0.0235(14) 0.2915(16) 0.3943(16)
H22A -0.0503(13) 0.2147(15) 0.3505(15)
H23A -0.0511(14) 0.3316(16) 0.3060(16)
H31A 0.1396(15) 0.3709(17) 0.2701(17)
H32A 0.1502(14) 0.3295(16) 0.1585(16)
H33A 0.0605(15) 0.3851(17) 0.1941(17)
H41A 0.1312(14) 0.0429(16) 0.4031(16)
H42A 0.0634(14) 0.1300(17) 0.4338(17)
H43A 0.0386(14) 0.0538(16) 0.3437(16)
H51A 0.2431(13) 0.1659(15) 0.3913(15)
H52A 0.1767(15) 0.2540(17) 0.4206(17)
H53A 0.2390(13) 0.2684(16) 0.3216(16)
H61A 0.3077(13) 0.1765(16) 0.2107(15)
H62A 0.2365(13) 0.2196(15) 0.1245(15)
H63A 0.2827(14) 0.1191(16) 0.1061(16)
H71A 0.2547(13) 0.0200(15) 0.3049(15)
H72A 0.1683(13) -0.0469(15) 0.2692(15)
H73A 0.2539(13) -0.0279(14) 0.1894(15)
H81A 0.1602(15) -0.0568(17) 0.0575(17)
H82A 0.1937(15) 0.0438(16) 0.0006(17)
H83A 0.0932(13) 0.0043(16) -0.0175(16)
H11B 0.5192(15) 0.6791(17) 0.5407(17)
H12B 0.5423(16) 0.7784(18) 0.4826(18)
H13B 0.5919(16) 0.7486(18) 0.5912(18)
H21B 0.2697(14) 0.7167(16) 0.5137(16)
H22B 0.3443(13) 0.6673(15) 0.5974(15)
H23B 0.3764(15) 0.6811(17) 0.4769(17)
H31B 0.3280(15) 0.8787(17) 0.4295(17)
H32B 0.4131(13) 0.9390(15) 0.4691(15)
H33B 0.4297(15) 0.8267(18) 0.4096(17)
H41B 0.2232(15) 0.8346(17) 0.7664(17)
H42B 0.2314(14) 0.7470(16) 0.6873(16)
H43B 0.3140(14) 0.7697(16) 0.7675(15)
H51B 0.1858(14) 0.9501(17) 0.6364(17)
H52B 0.1935(13) 0.8634(15) 0.5505(16)
H53B 0.2432(13) 0.9699(15) 0.5361(16)
H61B 0.3077(13) 1.0804(15) 0.6202(15)
H62B 0.4030(14) 1.0470(16) 0.5745(16)
H63B 0.4036(14) 1.1107(17) 0.6835(16)
H71B 0.2453(14) 0.9962(17) 0.7925(17)
H72B 0.3163(13) 0.9321(15) 0.8569(15)
H73B 0.3385(14) 1.0512(16) 0.8305(16)
H81B 0.4903(16) 0.9993(18) 0.8638(19)
H82B 0.5147(17) 1.0625(18) 0.7620(19)
H83B 0.5730(15) 0.9648(18) 0.8002(18)

loop_
_atom_type_symbol
_atom_type_scat_dispersion_real
_atom_type_scat_dispersion_imag
_atom_type_scat_source
C 0 0 International_Tables_Vol_IV_Table_2.2B
H 0 0 International_Tables_Vol_IV_Table_2.2B
O 0 0 International_Tables_Vol_IV_Table_2.2B
